data_4517324
loop_
_publ_author_name
'Wu, Zhuo-Yan'
'Xue, Haozong'
'Wang, Teng'
'Guo, Yanru'
'Meng, Yin-Shan'
'Li, Xingguo'
'Zheng, Jie'
'Br\"uckner, Christian'
'Rao, Guodong'
'Britt, R. David'
'Zhang, Jun-Long'

_publ_section_title
;
 Mimicking of Tunichlorin: Deciphering the Importance of a \b-Hydroxyl
 Substituent on Boosting the Hydrogen Evolution Reaction
;
_journal_name_full 'ACS Catalysis'
_journal_page_first 2177
_journal_page_last 2188
_journal_paper_doi 10.1021/acscatal.9b03985
_journal_year 2020
_chemical_formula_sum 'C43 H10 F20 N4 Ni O2'
_chemical_formula_weight 1053.26
_space_group_crystal_system tetragonal
_space_group_IT_number 122
_space_group_name_Hall 'I -4 2bw'
_space_group_name_H-M_alt 'I -4 2 d'
_atom_sites_solution_hydrogens geom
_audit_creation_method SHELXL-2014/7
_cell_angle_alpha 90
_cell_angle_beta 90
_cell_angle_gamma 90
_cell_formula_units_Z 4
_cell_length_a 15.3766(3)
_cell_length_b 15.3766(3)
_cell_length_c 15.4761(5)
_cell_measurement_reflns_used 10137
_cell_measurement_temperature 180.01(10)
_cell_measurement_theta_max 25.8390
_cell_measurement_theta_min 3.6960
_cell_volume 3659.17(16)
_computing_structure_refinement 'SHELXL-2014/7 (Sheldrick, 2014)'
_diffrn_ambient_temperature 180.01(10)
_diffrn_measured_fraction_theta_full 0.998
_diffrn_measured_fraction_theta_max 0.998
_diffrn_measurement_device_type 'SuperNova, Dual, Cu at zero, Atlas'
_diffrn_radiation_type MoK\a
_diffrn_radiation_wavelength 0.71073
_diffrn_reflns_av_R_equivalents 0.0999
_diffrn_reflns_av_unetI/netI 0.0371
_diffrn_reflns_Laue_measured_fraction_full 0.998
_diffrn_reflns_Laue_measured_fraction_max 0.998
_diffrn_reflns_limit_h_max 19
_diffrn_reflns_limit_h_min -19
_diffrn_reflns_limit_k_max 19
_diffrn_reflns_limit_k_min -19
_diffrn_reflns_limit_l_max 19
_diffrn_reflns_limit_l_min -19
_diffrn_reflns_number 29373
_diffrn_reflns_point_group_measured_fraction_full 0.999
_diffrn_reflns_point_group_measured_fraction_max 0.999
_diffrn_reflns_theta_full 25.242
_diffrn_reflns_theta_max 26.370
_diffrn_reflns_theta_min 3.231
_exptl_absorpt_coefficient_mu 0.683
_exptl_absorpt_correction_T_max 1.00000
_exptl_absorpt_correction_T_min 0.79911
_exptl_absorpt_correction_type multi-scan
_exptl_absorpt_process_details
;
CrysAlisPro, Agilent Technologies,
Version 1.171.37.35 (release 13-08-2014 CrysAlis171 .NET)
(compiled Aug 13 2014,18:06:01)
Empirical absorption correction using spherical harmonics,
 implemented in SCALE3 ABSPACK scaling algorithm.
;
_exptl_crystal_colour red
_exptl_crystal_density_diffrn 1.912
_exptl_crystal_description block
_exptl_crystal_F_000 2080
_exptl_crystal_size_max 0.4
_exptl_crystal_size_mid 0.3
_exptl_crystal_size_min 0.2
_refine_diff_density_max 0.460
_refine_diff_density_min -0.208
_refine_diff_density_rms 0.067
_refine_ls_abs_structure_details
;
 Flack x determined using 696 quotients [(I+)-(I-)]/[(I+)+(I-)]
 (Parsons, Flack and Wagner, Acta Cryst. B69 (2013) 249-259).
;
_refine_ls_abs_structure_Flack -0.001(9)
_refine_ls_extinction_method none
_refine_ls_goodness_of_fit_ref 1.096
_refine_ls_hydrogen_treatment constr
_refine_ls_matrix_type full
_refine_ls_number_parameters 178
_refine_ls_number_reflns 1868
_refine_ls_number_restraints 7
_refine_ls_restrained_S_all 1.096
_refine_ls_R_factor_all 0.0476
_refine_ls_R_factor_gt 0.0410
_refine_ls_shift/su_max 0.018
_refine_ls_shift/su_mean 0.002
_refine_ls_structure_factor_coef Fsqd
_refine_ls_weighting_details 'w=1/[\s^2^(Fo^2^)+(0.0588P)^2^+3.1077P] where P=(Fo^2^+2Fc^2^)/3'
_refine_ls_weighting_scheme calc
_refine_ls_wR_factor_gt 0.1058
_refine_ls_wR_factor_ref 0.1149
_reflns_Friedel_coverage 0.793
_reflns_Friedel_fraction_full 1.000
_reflns_Friedel_fraction_max 1.000
_reflns_number_gt 1693
_reflns_number_total 1868
_reflns_threshold_expression 'I > 2\s(I)'
_cod_data_source_file cs9b03985_si_003.cif
_cod_data_source_block 3
_cod_depositor_comments 'Adding full bibliography for 4517324--4517325.cif.'
_cod_original_cell_volume 3659.17(19)
_cod_database_code 4517324
_shelx_shelxl_version_number 2014/7
_shelx_space_group_comment
;
The symmetry employed for this shelxl refinement is uniquely defined
by the following loop, which should always be used as a source of
symmetry information in preference to the above space-group names.
They are only intended as comments.
;

loop_
_space_group_symop_operation_xyz
'x, y, z'
'-x, -y, z'
'y, -x, -z'
'-y, x, -z'
'-x+1/2, y, -z+3/4'
'x+1/2, -y, -z+3/4'
'-y+1/2, -x, z+3/4'
'y+1/2, x, z+3/4'
'x+1/2, y+1/2, z+1/2'
'-x+1/2, -y+1/2, z+1/2'
'y+1/2, -x+1/2, -z+1/2'
'-y+1/2, x+1/2, -z+1/2'
'-x+1, y+1/2, -z+5/4'
'x+1, -y+1/2, -z+5/4'
'-y+1, -x+1/2, z+5/4'
'y+1, x+1/2, z+5/4'

loop_
_atom_site_label
_atom_site_type_symbol
_atom_site_fract_x
_atom_site_fract_y
_atom_site_fract_z
_atom_site_U_iso_or_equiv
_atom_site_adp_type
_atom_site_occupancy
_atom_site_site_symmetry_order
_atom_site_calc_flag
_atom_site_refinement_flags_posn
_atom_site_refinement_flags_adp
_atom_site_refinement_flags_occupancy
_atom_site_disorder_assembly
_atom_site_disorder_group
Ni1 Ni 0.5000 0.5000 0.5000 0.0318(3) Uani 1 4 d S T P . .
N1 N 0.5653(2) 0.6068(2) 0.4982(3) 0.0332(8) Uani 1 1 d . . . . .
C1 C 0.6519(3) 0.6175(3) 0.5160(3) 0.0378(11) Uani 1 1 d D . . . .
C4 C 0.5360(3) 0.6870(3) 0.4743(3) 0.0386(12) Uani 1 1 d D . . . .
C5 C 0.7093(3) 0.5512(3) 0.5356(3) 0.0349(11) Uani 1 1 d . . . . .
C6 C 0.8002(3) 0.5747(3) 0.5591(4) 0.0394(11) Uani 1 1 d . . . . .
C7 C 0.8231(3) 0.6028(4) 0.6412(4) 0.0450(12) Uani 1 1 d . . . . .
C8 C 0.9062(4) 0.6293(4) 0.6617(4) 0.0546(15) Uani 1 1 d . . . . .
C9 C 0.9698(4) 0.6257(4) 0.5999(5) 0.0546(15) Uani 1 1 d . . . . .
C10 C 0.9508(3) 0.5976(4) 0.5184(4) 0.0487(13) Uani 1 1 d . . . . .
C11 C 0.8668(3) 0.5731(3) 0.4986(4) 0.0455(12) Uani 1 1 d . . . . .
F1 F 0.7621(2) 0.6058(3) 0.7032(2) 0.0607(9) Uani 1 1 d . . . . .
F2 F 0.9256(3) 0.6583(4) 0.7401(3) 0.0857(14) Uani 1 1 d . . . . .
F3 F 1.0514(2) 0.6499(3) 0.6185(3) 0.0791(13) Uani 1 1 d . . . . .
F4 F 1.0132(2) 0.5941(3) 0.4588(2) 0.0716(10) Uani 1 1 d . . . . .
F5 F 0.8497(2) 0.5464(3) 0.4182(2) 0.0692(11) Uani 1 1 d . . . . .
C2 C 0.679(4) 0.703(2) 0.497(5) 0.053(8) Uani 0.5 1 d . . P A 1
H2 H 0.7333 0.7274 0.5056 0.064 Uiso 0.5 1 calc R U P A 1
C3 C 0.6057(18) 0.7435(15) 0.4615(14) 0.031(4) Uani 0.5 1 d D . P A 1
H3 H 0.6039 0.7976 0.4347 0.037 Uiso 0.5 1 calc R U P A 1
O1 O 0.635(2) 0.755(2) 0.388(2) 0.154(14) Uani 0.25 1 d D . P A 2
H1 H 0.6593 0.7083 0.3805 0.231 Uiso 0.25 1 calc R U P A 2
O2 O 0.674(4) 0.707(2) 0.512(6) 0.053(8) Uani 0.25 1 d D . P A 2
C3A C 0.606(4) 0.760(3) 0.477(2) 0.031(4) Uani 0.25 1 d D . P A 2
H3A H 0.5926 0.8168 0.5024 0.037 Uiso 0.25 1 calc R U P A 2
C2B C 0.685(4) 0.710(2) 0.521(7) 0.053(8) Uani 0.25 1 d D . P A 3
H2B1 H 0.7010 0.7269 0.5797 0.064 Uiso 0.25 1 calc R U P A 3
H2B2 H 0.7333 0.7209 0.4822 0.064 Uiso 0.25 1 calc R U P A 3
C3B C 0.603(2) 0.752(2) 0.492(3) 0.031(4) Uani 0.25 1 d D . P A 3
H3B1 H 0.5823 0.7914 0.5359 0.037 Uiso 0.25 1 calc R U P A 3
H3B2 H 0.6140 0.7849 0.4397 0.037 Uiso 0.25 1 calc R U P A 3

loop_
_atom_site_aniso_label
_atom_site_aniso_U_11
_atom_site_aniso_U_22
_atom_site_aniso_U_33
_atom_site_aniso_U_23
_atom_site_aniso_U_13
_atom_site_aniso_U_12
Ni1 0.0262(4) 0.0262(4) 0.0430(6) 0.000 0.000 0.000
N1 0.0243(16) 0.0273(17) 0.048(2) 0.002(2) -0.0013(18) 0.0004(14)
C1 0.033(2) 0.031(2) 0.049(3) 0.002(2) -0.001(2) -0.0040(19)
C4 0.036(2) 0.030(2) 0.050(3) 0.001(2) 0.001(2) -0.002(2)
C5 0.029(2) 0.032(2) 0.044(3) -0.0002(19) -0.002(2) -0.001(2)
C6 0.033(2) 0.028(2) 0.057(3) 0.002(2) -0.005(2) -0.0010(19)
C7 0.035(2) 0.044(3) 0.056(3) 0.002(2) -0.001(2) -0.001(2)
C8 0.045(3) 0.057(4) 0.062(4) 0.000(3) -0.011(3) -0.011(3)
C9 0.036(3) 0.057(4) 0.071(4) 0.006(3) -0.015(3) -0.016(2)
C10 0.033(3) 0.052(3) 0.061(3) 0.008(3) 0.004(2) -0.008(2)
C11 0.037(3) 0.048(3) 0.052(3) 0.003(3) -0.005(2) -0.007(2)
F1 0.0435(18) 0.082(2) 0.057(2) -0.0126(19) 0.0018(15) -0.0050(18)
F2 0.061(2) 0.132(4) 0.064(2) -0.021(3) -0.0134(19) -0.025(2)
F3 0.0381(17) 0.104(3) 0.095(3) -0.005(3) -0.011(2) -0.025(2)
F4 0.044(2) 0.095(3) 0.075(2) 0.004(2) 0.0130(18) -0.018(2)
F5 0.0500(19) 0.108(3) 0.0497(19) -0.0072(19) 0.0035(16) -0.0214(19)
C2 0.038(5) 0.050(4) 0.07(3) 0.009(7) -0.007(9) -0.010(3)
C3 0.043(3) 0.015(7) 0.035(12) -0.008(6) -0.002(6) -0.003(5)
O1 0.12(3) 0.12(2) 0.23(4) 0.00(3) 0.03(3) 0.04(2)
O2 0.038(5) 0.050(4) 0.07(3) 0.009(7) -0.007(9) -0.010(3)
C3A 0.043(3) 0.015(7) 0.035(12) -0.008(6) -0.002(6) -0.003(5)
C2B 0.038(5) 0.050(4) 0.07(3) 0.009(7) -0.007(9) -0.010(3)
C3B 0.043(3) 0.015(7) 0.035(12) -0.008(6) -0.002(6) -0.003(5)

loop_
_atom_type_symbol
_atom_type_description
_atom_type_scat_dispersion_real
_atom_type_scat_dispersion_imag
_atom_type_scat_source
C C 0.0033 0.0016 'International Tables Vol C Tables 4.2.6.8 and 6.1.1.4'
H H 0.0000 0.0000 'International Tables Vol C Tables 4.2.6.8 and 6.1.1.4'
N N 0.0061 0.0033 'International Tables Vol C Tables 4.2.6.8 and 6.1.1.4'
O O 0.0106 0.0060 'International Tables Vol C Tables 4.2.6.8 and 6.1.1.4'
F F 0.0171 0.0103 'International Tables Vol C Tables 4.2.6.8 and 6.1.1.4'
Ni Ni 0.3393 1.1124 'International Tables Vol C Tables 4.2.6.8 and 6.1.1.4'

loop_
_geom_angle_atom_site_label_1
_geom_angle_atom_site_label_2
_geom_angle_atom_site_label_3
_geom_angle
_geom_angle_site_symmetry_1
_geom_angle_site_symmetry_3
N1 Ni1 N1 178.3(2) . 2_665
N1 Ni1 N1 90.010(5) . 3_566
N1 Ni1 N1 90.012(4) 2_665 3_566
N1 Ni1 N1 90.014(4) . 4_656
N1 Ni1 N1 90.012(5) 2_665 4_656
N1 Ni1 N1 178.3(2) 3_566 4_656
C4 N1 C1 105.5(4) . .
C4 N1 Ni1 127.0(3) . .
C1 N1 Ni1 127.4(3) . .
N1 C1 C5 125.2(4) . .
N1 C1 C2 111(2) . .
C5 C1 C2 123(2) . .
N1 C1 O2 110(3) . .
C5 C1 O2 125(3) . .
N1 C1 C2B 117(2) . .
C5 C1 C2B 118(2) . .
N1 C4 C5 124.9(4) . 4_656
N1 C4 C3 110.3(14) . .
C5 C4 C3 124.8(14) 4_656 .
N1 C4 C3B 109.4(19) . .
C5 C4 C3B 122.2(19) 4_656 .
N1 C4 C3A 115(2) . .
C5 C4 C3A 119(2) 4_656 .
C1 C5 C4 121.9(4) . 3_566
C1 C5 C6 118.3(4) . .
C4 C5 C6 119.5(4) 3_566 .
C11 C6 C7 115.9(5) . .
C11 C6 C5 121.6(5) . .
C7 C6 C5 122.5(5) . .
F1 C7 C8 118.2(5) . .
F1 C7 C6 119.2(5) . .
C8 C7 C6 122.6(5) . .
F2 C8 C9 119.5(5) . .
F2 C8 C7 121.3(6) . .
C9 C8 C7 119.2(6) . .
F3 C9 C10 119.1(6) . .
F3 C9 C8 120.5(6) . .
C10 C9 C8 120.4(5) . .
F4 C10 C9 119.9(5) . .
F4 C10 C11 120.6(5) . .
C9 C10 C11 119.5(5) . .
F5 C11 C10 118.3(5) . .
F5 C11 C6 119.3(4) . .
C10 C11 C6 122.4(5) . .
C3 C2 C1 105(3) . .
C3 C2 H2 127.3 . .
C1 C2 H2 127.3 . .
C2 C3 C4 107(3) . .
C2 C3 H3 126.7 . .
C4 C3 H3 126.7 . .
C3A O1 H1 109.5 . .
C1 O2 C3A 113(4) . .
O2 C3A O1 96(5) . .
O2 C3A C4 96(4) . .
O1 C3A C4 99(3) . .
O2 C3A H3A 120.2 . .
O1 C3A H3A 120.2 . .
C4 C3A H3A 120.2 . .
C3B C2B C1 96(3) . .
C3B C2B H2B1 112.7 . .
C1 C2B H2B1 112.7 . .
C3B C2B H2B2 112.6 . .
C1 C2B H2B2 112.6 . .
H2B1 C2B H2B2 110.1 . .
C4 C3B C2B 111(3) . .
C4 C3B H3B1 109.3 . .
C2B C3B H3B1 109.3 . .
C4 C3B H3B2 109.3 . .
C2B C3B H3B2 109.4 . .
H3B1 C3B H3B2 108.0 . .

loop_
_geom_bond_atom_site_label_1
_geom_bond_atom_site_label_2
_geom_bond_distance
_geom_bond_site_symmetry_2
Ni1 N1 1.925(4) .
Ni1 N1 1.925(4) 2_665
Ni1 N1 1.925(4) 3_566
Ni1 N1 1.925(4) 4_656
N1 C4 1.364(6) .
N1 C1 1.370(6) .
C1 C5 1.382(7) .
C1 C2 1.41(3) .
C1 O2 1.42(3) .
C1 C2B 1.52(3) .
C4 C5 1.392(7) 4_656
C4 C3 1.39(2) .
C4 C3B 1.46(3) .
C4 C3A 1.56(5) .
C5 C4 1.392(7) 3_566
C5 C6 1.489(7) .
C6 C11 1.387(8) .
C6 C7 1.387(8) .
C7 F1 1.343(6) .
C7 C8 1.379(8) .
C8 F2 1.326(7) .
C8 C9 1.369(9) .
C9 F3 1.340(6) .
C9 C10 1.365(9) .
C10 F4 1.332(7) .
C10 C11 1.381(7) .
C11 F5 1.335(7) .
C2 C3 1.39(3) .
C2 H2 0.9300 .
C3 H3 0.9300 .
O1 C3A 1.44(3) .
O1 H1 0.8200 .
O2 C3A 1.43(3) .
C3A H3A 0.9800 .
C2B C3B 1.49(3) .
C2B H2B1 0.9700 .
C2B H2B2 0.9700 .
C3B H3B1 0.9700 .
C3B H3B2 0.9700 .
